data_4133554
loop_
_publ_author_name
'Okamoto, Yuta'
'Tanioka, Masaru'
'Muranaka, Atsuya'
'Miyamoto, Kazunori'
'Aoyama, Tetsuya'
'Ouyang, Xingmei'
'Kamino, Shinichiro'
'Sawada, Daisuke'
'Uchiyama, Masanobu'

_publ_section_title
;
 Stable Thiele's Hydrocarbon Derivatives Exhibiting Near-Infrared
 Absorption/Emission and Two-Step Electrochromism.
;
_journal_issue 51
_journal_name_full 'Journal of the American Chemical Society'
_journal_page_first 17857
_journal_page_last 17861
_journal_paper_doi 10.1021/jacs.8b11092
_journal_volume 140
_journal_year 2018
_chemical_formula_moiety 'C27 H29 N O2, C H4 O'
_chemical_formula_sum 'C28 H33 N O3'
_chemical_formula_weight 431.55
_space_group_crystal_system triclinic
_space_group_IT_number 2
_space_group_name_Hall '-P 1'
_space_group_name_H-M_alt 'P -1'
_atom_sites_solution_hydrogens geom
_atom_sites_solution_primary dual
_audit_creation_date 2018-10-04
_audit_creation_method
;
Olex2 1.2-ac3
(compiled 2017.08.10 svn.r3458 for OlexSys, GUI svn.r5381)
;
_cell_angle_alpha 84.370(3)
_cell_angle_beta 88.502(4)
_cell_angle_gamma 70.429(4)
_cell_formula_units_Z 2
_cell_length_a 7.7628(4)
_cell_length_b 9.6300(4)
_cell_length_c 16.0084(6)
_cell_measurement_reflns_used 4430
_cell_measurement_temperature 93.15
_cell_measurement_theta_max 75.6150
_cell_measurement_theta_min 2.7930
_cell_volume 1122.11(9)
_computing_cell_refinement 'CrysAlisPro 1.171.39.46e (Rigaku OD, 2018)'
_computing_data_collection 'CrysAlisPro 1.171.39.46e (Rigaku OD, 2018)'
_computing_data_reduction 'CrysAlisPro 1.171.39.46e (Rigaku OD, 2018)'
_computing_molecular_graphics 'Olex2 (Dolomanov et al., 2009)'
_computing_publication_material 'Olex2 (Dolomanov et al., 2009)'
_computing_structure_refinement 'ShelXL (Sheldrick, 2015)'
_computing_structure_solution 'ShelXT (Sheldrick, 2015)'
_diffrn_ambient_temperature 93.15
_diffrn_detector 'Rigaku HyPix-6000 area detector'
_diffrn_detector_area_resol_mean 10.0
_diffrn_detector_type 'HPC area detector'
_diffrn_measured_fraction_theta_full 0.997
_diffrn_measured_fraction_theta_max 0.997
_diffrn_measurement_details
;
List of Runs (angles in degrees, time in seconds):

  # Type    Start    End  Width  t~exp~   \w     \q     \k     \f   Frames
--------------------------------------------------------------------------
  1  \w    -95.00  -5.00   0.50   15.00    --  -39.70 118.00 -77.00  180
  2  \w     48.00 116.00   0.50   15.00    --   39.70 160.00  74.00  136
  3  \w     81.00 106.00   0.50   45.00    --  113.69 160.00  74.00   50
  4  \w    102.00 127.00   0.50   45.00    --  113.69 118.00 -77.00   50
  5  \w    109.00 167.00   0.50   45.00    --  113.69  30.00  60.00  116
  6  \w    101.00 136.00   0.50   45.00    --  113.69 -77.00   0.00   70
  7  \w     88.00 140.00   0.50   45.00    --  113.69-160.00  44.00  104
  8  \w     77.00 120.00   0.50   45.00    --  113.69 -77.00-120.00   86
  9  \w     60.00 111.00   0.50   45.00    --  113.69-118.00-164.00  102
 10  \w     58.00 113.00   0.50   45.00    --  113.69-125.00-180.00  110
 11  \w     52.00 103.00   0.50   45.00    --  113.69 -94.00-120.00  102
 12  \w     34.00  67.00   0.50   45.00    --  113.69 -30.00 -60.00   66
 13  \w     35.00  79.00   0.50   45.00    --  113.69 -45.00 -30.00   88
 14  \w     51.00  83.00   0.50   45.00    --  113.69 -77.00   0.00   64
 15  \w     42.00  69.00   0.50   45.00    --  113.69 -45.00  30.00   54
 16  \w     51.00  77.00   0.50   45.00    --  113.69 -45.00  90.00   52
 17  \w     35.00  95.00   0.50   45.00    --  113.69 -94.00  60.00  120
 18  \w     39.00  77.00   0.50   45.00    --  113.69 -45.00 150.00   76
 19  \w     33.00 177.00   0.50   45.00    --  113.69 -15.00  60.00  288
 20  \w     31.00  69.00   0.50   45.00    --  113.69 -30.00  60.00   76
 21  \w     32.00  59.00   0.50   45.00    --  113.69 -30.00 120.00   54
 22  \w     32.00  63.00   0.50   45.00    --  113.69 -30.00 150.00   62
 23  \w     31.00  65.00   0.50   45.00    --  113.69 -30.00  30.00   68
 24  \w     36.00 107.00   0.50   45.00    --  113.69 -94.00   0.00  142
 25  \w     41.00  81.00   0.50   45.00    --  113.69-125.00 -60.00   80
 26  \w     31.00  69.00   0.50   45.00    --  113.69 -30.00-150.00   76
 27  \w     40.00  67.00   0.50   45.00    --  113.69 -45.00-180.00   54
 28  \w     34.00  65.00   0.50   45.00    --  113.69 -30.00-120.00   62
 29  \w     34.00  69.00   0.50   45.00    --  113.69 -30.00 -90.00   70
 30  \w     31.00  56.00   0.50   45.00    --  113.69 -30.00-180.00   50
 31  \w      5.00  95.00   0.50   15.00    --   39.70-118.00-164.00  180
 32  \w     28.00 122.00   0.50   15.00    --   39.70-160.00  44.00  188
 33  \w     10.00  49.00   0.50   15.00    --   39.70 -57.00  60.00   78
 34  \w    -33.00  -4.00   0.50   15.00    --   39.70 -57.00  60.00   58
 35  \w   -116.00 -48.00   0.50   15.00    --  -39.70-160.00  44.00  136
 36  \w   -113.00  -8.00   0.50   15.00    --  -39.70 -77.00 120.00  210
 37  \w    -64.00  -7.00   0.50   45.00    --  -84.50  30.00 120.00  114
 38  \w    -97.00 -70.00   0.50   45.00    --  -84.50 160.00  74.00   54
 39  \w   -113.00 -73.00   0.50   15.00    --  -39.70 160.00  74.00   80
 40  \w   -112.00  -5.00   0.50   45.00    --  -84.50 118.00 -77.00  214
 41  \w    -91.00 -50.00   0.50   45.00    --  -84.50 -30.00-120.00   82
 42  \w    -62.00  -5.00   0.50   15.00    --  -39.70 -77.00-180.00  114
 43  \w   -102.00 -67.00   0.50   15.00    --  -39.70 -77.00-180.00   70
 44  \w   -132.00-105.00   0.50   45.00    --  -84.50 -30.00-120.00   54
 45  \w   -163.00 -75.00   0.50   45.00    --  -84.50-118.00-164.00  176
 46  \w   -166.00-140.00   0.50   45.00    --  -84.50 -30.00-120.00   52
 47  \w   -128.00-103.00   0.50   45.00    --  -84.50-160.00  44.00   50
;
_diffrn_measurement_device 'four-circle diffractometer'
_diffrn_measurement_device_type 'Rigaku XtaLAB Synergy-S'
_diffrn_measurement_method '\w scans'
_diffrn_orient_matrix_type 'CrysAlisPro convention (1999,Acta A55,543-557)'
_diffrn_orient_matrix_UB_11 0.1603650000
_diffrn_orient_matrix_UB_12 -0.0971453000
_diffrn_orient_matrix_UB_13 -0.0497502000
_diffrn_orient_matrix_UB_21 -0.1122463000
_diffrn_orient_matrix_UB_22 0.0569045000
_diffrn_orient_matrix_UB_23 -0.0818017000
_diffrn_orient_matrix_UB_31 0.0777665000
_diffrn_orient_matrix_UB_32 0.1281139000
_diffrn_orient_matrix_UB_33 -0.0136017000
_diffrn_radiation_monochromator 'multi-layer mirror optics'
_diffrn_radiation_probe x-ray
_diffrn_radiation_type CuK\a
_diffrn_radiation_wavelength 1.54184
_diffrn_reflns_av_R_equivalents 0.0644
_diffrn_reflns_av_unetI/netI 0.0576
_diffrn_reflns_Laue_measured_fraction_full 0.997
_diffrn_reflns_Laue_measured_fraction_max 0.997
_diffrn_reflns_limit_h_max 9
_diffrn_reflns_limit_h_min -8
_diffrn_reflns_limit_k_max 11
_diffrn_reflns_limit_k_min -8
_diffrn_reflns_limit_l_max 19
_diffrn_reflns_limit_l_min -19
_diffrn_reflns_number 12596
_diffrn_reflns_point_group_measured_fraction_full 0.997
_diffrn_reflns_point_group_measured_fraction_max 0.997
_diffrn_reflns_theta_full 67.684
_diffrn_reflns_theta_max 68.248
_diffrn_reflns_theta_min 2.774
_diffrn_source 'microfocus sealed X-ray tube'
_diffrn_source_type PhotonJet-S
_exptl_absorpt_coefficient_mu 0.646
_exptl_absorpt_correction_T_max 1.000
_exptl_absorpt_correction_T_min 0.776
_exptl_absorpt_correction_type gaussian
_exptl_absorpt_process_details
;
CrysAlisPro 1.171.39.46e (Rigaku Oxford Diffraction, 2018)
Numerical absorption correction based on gaussian integration over
			a multifaceted crystal model
Empirical absorption correction using spherical harmonics,
 implemented in SCALE3 ABSPACK scaling algorithm.
;
_exptl_crystal_colour 'clear dark green'
_exptl_crystal_colour_lustre clear
_exptl_crystal_colour_modifier dark
_exptl_crystal_colour_primary green
_exptl_crystal_density_diffrn 1.277
_exptl_crystal_description plate
_exptl_crystal_F_000 464
_exptl_crystal_size_max 0.166
_exptl_crystal_size_mid 0.043
_exptl_crystal_size_min 0.023
_refine_diff_density_max 0.566
_refine_diff_density_min -0.424
_refine_diff_density_rms 0.107
_refine_ls_extinction_method none
_refine_ls_goodness_of_fit_ref 1.039
_refine_ls_hydrogen_treatment constr
_refine_ls_matrix_type full
_refine_ls_number_parameters 293
_refine_ls_number_reflns 4107
_refine_ls_number_restraints 0
_refine_ls_restrained_S_all 1.039
_refine_ls_R_factor_all 0.0888
_refine_ls_R_factor_gt 0.0750
_refine_ls_shift/su_max 0.000
_refine_ls_shift/su_mean 0.000
_refine_ls_structure_factor_coef Fsqd
_refine_ls_weighting_details 'w=1/[\s^2^(Fo^2^)+(0.1563P)^2^] where P=(Fo^2^+2Fc^2^)/3'
_refine_ls_weighting_scheme calc
_refine_ls_wR_factor_gt 0.1959
_refine_ls_wR_factor_ref 0.2082
_reflns_Friedel_coverage 0.000
_reflns_number_gt 3273
_reflns_number_total 4107
_reflns_threshold_expression 'I > 2\s(I)'
_cod_data_source_file ja8b11092_si_003.cif
_cod_data_source_block 1Pen
_cod_database_code 4133554
_shelx_shelxl_version_number 2018/1
_chemical_oxdiff_formula 'C56 H66 N2 O6'
_shelx_space_group_comment
;
The symmetry employed for this shelxl refinement is uniquely defined
by the following loop, which should always be used as a source of
symmetry information in preference to the above space-group names.
They are only intended as comments.
;
_reflns_odcompleteness_completeness 99.78
_reflns_odcompleteness_iscentric 1
_reflns_odcompleteness_theta 68.13
_olex2_refinement_description
;
1. Fixed Uiso
 At 1.2 times of:
  All C(H) groups, All C(H,H) groups
 At 1.5 times of:
  All C(H,H,H) groups, All O(H) groups
2.a Secondary CH2 refined with riding coordinates:
 C00M(H00A,H00C), C00N(H00D,H00F), C00O(H00J,H00M), C00P(H00N,H00O), C00Q(H00P,
 H00Q), C00R(H00R,H00S), C00S(H00T,H00U), C00T(H00V,H00W)
2.b Aromatic/amide H refined with riding coordinates:
 C00B(H00B), C00E(H00E), C00G(H00G), C00H(H00H), C00I(H00I), C00K(H00K),
 C00L(H00L)
2.c Idealised Me refined as rotating group:
 C00U(H00X,H00Y,H), C00V(H00,HA,HB), C00W(H00Z,HC,HD)
2.d Idealised tetrahedral OH refined as rotating group:
 O3(H3)
;
_olex2_submission_special_instructions 'No special instructions were received'
_oxdiff_exptl_absorpt_empirical_details
;
Empirical correction (ABSPACK) includes:
- Absorption correction using spherical harmonics
- Frame scaling
;
_oxdiff_exptl_absorpt_empirical_full_max 3.180
_oxdiff_exptl_absorpt_empirical_full_min 0.426

loop_
_space_group_symop_operation_xyz
'x, y, z'
'-x, -y, -z'

loop_
_atom_site_label
_atom_site_type_symbol
_atom_site_fract_x
_atom_site_fract_y
_atom_site_fract_z
_atom_site_U_iso_or_equiv
_atom_site_adp_type
_atom_site_occupancy
_atom_site_site_symmetry_order
_atom_site_calc_flag
_atom_site_refinement_flags_posn
O001 O 0.68666(19) 0.61407(15) 0.40508(10) 0.0187(4) Uani 1 1 d .
O002 O 0.7317(2) 0.87046(15) 0.39201(11) 0.0231(4) Uani 1 1 d .
O3 O 0.6175(3) 0.8592(2) 0.23124(13) 0.0396(5) Uani 1 1 d .
H3 H 0.645445 0.846191 0.282445 0.059 Uiso 1 1 calc GR
N004 N 0.2155(3) 0.5800(2) 0.23444(13) 0.0234(4) Uani 1 1 d .
C005 C 0.5892(3) 0.5273(2) 0.38205(14) 0.0192(5) Uani 1 1 d .
C006 C 0.8075(3) 0.1882(2) 0.53494(14) 0.0181(5) Uani 1 1 d .
C007 C 0.8405(3) 0.5571(2) 0.45161(13) 0.0177(5) Uani 1 1 d .
C008 C 0.6309(3) 0.3809(2) 0.41866(14) 0.0185(5) Uani 1 1 d .
C009 C 0.9757(3) 0.1236(2) 0.57788(13) 0.0181(5) Uani 1 1 d .
C00A C 0.3511(3) 0.5162(2) 0.29236(14) 0.0203(5) Uani 1 1 d .
C00B C 0.5325(3) 0.3007(2) 0.38365(15) 0.0215(5) Uani 1 1 d .
H00B H 0.560357 0.198783 0.402262 0.026 Uiso 1 1 calc R
C00C C 0.8847(3) 0.8033(2) 0.42376(14) 0.0185(5) Uani 1 1 d .
C00D C 0.9429(3) 0.6494(2) 0.46118(13) 0.0176(4) Uani 1 1 d .
C00E C 0.4561(3) 0.5949(2) 0.32211(14) 0.0193(5) Uani 1 1 d .
H00E H 0.435246 0.694857 0.300846 0.023 Uiso 1 1 calc R
C00F C 0.7747(3) 0.3259(2) 0.48072(14) 0.0180(5) Uani 1 1 d .
C00G C 1.0116(3) -0.0107(2) 0.62862(14) 0.0200(5) Uani 1 1 d .
H00G H 1.127326 -0.055769 0.655441 0.024 Uiso 1 1 calc R
C00H C 0.6721(3) 0.1210(2) 0.55066(14) 0.0193(5) Uani 1 1 d .
H00H H 0.554678 0.165827 0.525334 0.023 Uiso 1 1 calc R
C00I C 0.3987(3) 0.3637(2) 0.32407(15) 0.0214(5) Uani 1 1 d .
H00I H 0.335765 0.304851 0.303219 0.026 Uiso 1 1 calc R
C00J C 0.8905(3) 0.4080(2) 0.49035(13) 0.0173(5) Uani 1 1 d .
C00K C 0.8797(3) -0.0775(2) 0.63970(15) 0.0231(5) Uani 1 1 d .
H00K H 0.905530 -0.169819 0.672663 0.028 Uiso 1 1 calc R
C00L C 0.7082(3) -0.0088(2) 0.60223(15) 0.0216(5) Uani 1 1 d .
H00L H 0.615209 -0.051975 0.612395 0.026 Uiso 1 1 calc R
C00M C 0.1214(3) 0.4953(2) 0.19442(15) 0.0241(5) Uani 1 1 d .
H00A H 0.209421 0.395881 0.186646 0.029 Uiso 1 1 calc R
H00C H 0.077666 0.545457 0.138165 0.029 Uiso 1 1 calc R
C00N C -0.1346(3) 0.3826(2) 0.20622(16) 0.0258(5) Uani 1 1 d .
H00D H -0.039979 0.289404 0.192613 0.031 Uiso 1 1 calc R
H00F H -0.216472 0.356247 0.248584 0.031 Uiso 1 1 calc R
C00O C 0.1483(3) 0.7408(2) 0.21192(15) 0.0236(5) Uani 1 1 d .
H00J H 0.166620 0.790781 0.260432 0.028 Uiso 1 1 calc R
H00M H 0.015304 0.773107 0.200433 0.028 Uiso 1 1 calc R
C00P C -0.0408(3) 0.4780(2) 0.24497(15) 0.0253(5) Uani 1 1 d .
H00N H -0.131638 0.577380 0.250093 0.030 Uiso 1 1 calc R
H00O H 0.001987 0.433097 0.302251 0.030 Uiso 1 1 calc R
C00Q C 0.1751(3) 0.9582(2) 0.11690(16) 0.0276(5) Uani 1 1 d .
H00P H 0.039799 0.995200 0.115015 0.033 Uiso 1 1 calc R
H00Q H 0.214456 1.002717 0.162871 0.033 Uiso 1 1 calc R
C00R C 0.2424(3) 0.7898(2) 0.13578(16) 0.0260(5) Uani 1 1 d .
H00R H 0.218972 0.744333 0.086333 0.031 Uiso 1 1 calc R
H00S H 0.376064 0.754145 0.145966 0.031 Uiso 1 1 calc R
C00S C 0.2474(4) 1.0071(3) 0.03429(17) 0.0323(6) Uani 1 1 d .
H00T H 0.200984 0.967576 -0.011783 0.039 Uiso 1 1 calc R
H00U H 0.382425 0.963313 0.034883 0.039 Uiso 1 1 calc R
C00T C -0.2461(3) 0.4562(3) 0.12692(17) 0.0318(6) Uani 1 1 d .
H00V H -0.162654 0.468659 0.081176 0.038 Uiso 1 1 calc R
H00W H -0.330096 0.555586 0.137680 0.038 Uiso 1 1 calc R
C00U C -0.3570(4) 0.3632(3) 0.09948(19) 0.0386(6) Uani 1 1 d .
H00X H -0.421598 0.409813 0.046829 0.058 Uiso 1 1 calc GR
H00Y H -0.445927 0.356919 0.143007 0.058 Uiso 1 1 calc GR
H H -0.274393 0.263451 0.091052 0.058 Uiso 1 1 calc GR
C00V C 0.6031(4) 1.0048(3) 0.19958(18) 0.0365(6) Uani 1 1 d .
H00 H 0.579574 1.017665 0.138977 0.055 Uiso 1 1 calc GR
HA H 0.717619 1.022082 0.210386 0.055 Uiso 1 1 calc GR
HB H 0.502258 1.075642 0.227385 0.055 Uiso 1 1 calc GR
C00W C 0.1945(4) 1.1744(3) 0.0158(2) 0.0408(7) Uani 1 1 d .
H00Z H 0.239715 1.197572 -0.039720 0.061 Uiso 1 1 calc GR
HC H 0.248668 1.213789 0.058469 0.061 Uiso 1 1 calc GR
HD H 0.061088 1.219315 0.016755 0.061 Uiso 1 1 calc GR

loop_
_atom_site_aniso_label
_atom_site_aniso_U_11
_atom_site_aniso_U_22
_atom_site_aniso_U_33
_atom_site_aniso_U_23
_atom_site_aniso_U_13
_atom_site_aniso_U_12
O001 0.0177(7) 0.0115(6) 0.0278(8) -0.0028(6) -0.0019(6) -0.0057(6)
O002 0.0202(8) 0.0132(7) 0.0355(9) 0.0000(6) -0.0034(7) -0.0055(6)
O3 0.0540(12) 0.0267(9) 0.0398(11) -0.0020(8) -0.0069(9) -0.0154(8)
N004 0.0244(9) 0.0151(8) 0.0306(10) -0.0015(7) -0.0050(8) -0.0062(7)
C005 0.0173(10) 0.0171(10) 0.0244(11) -0.0048(8) 0.0039(9) -0.0066(8)
C006 0.0193(10) 0.0129(9) 0.0214(10) -0.0052(8) 0.0043(8) -0.0039(8)
C007 0.0169(10) 0.0156(10) 0.0201(10) -0.0044(8) 0.0014(8) -0.0040(8)
C008 0.0161(10) 0.0141(9) 0.0245(11) -0.0034(8) 0.0021(9) -0.0034(8)
C009 0.0190(10) 0.0134(9) 0.0213(10) -0.0040(8) 0.0041(8) -0.0045(8)
C00A 0.0176(10) 0.0171(10) 0.0247(11) -0.0041(8) 0.0015(9) -0.0035(8)
C00B 0.0205(10) 0.0153(9) 0.0292(12) -0.0042(9) 0.0031(9) -0.0061(8)
C00C 0.0189(10) 0.0139(9) 0.0219(10) -0.0035(8) 0.0021(8) -0.0043(8)
C00D 0.0167(10) 0.0145(9) 0.0218(10) -0.0030(8) 0.0032(8) -0.0054(8)
C00E 0.0193(10) 0.0136(9) 0.0247(11) -0.0032(8) 0.0024(9) -0.0049(8)
C00F 0.0159(10) 0.0132(9) 0.0242(11) -0.0049(8) 0.0037(8) -0.0033(8)
C00G 0.0194(10) 0.0140(9) 0.0258(11) -0.0035(8) 0.0007(9) -0.0040(8)
C00H 0.0180(10) 0.0142(9) 0.0258(11) -0.0042(8) 0.0011(8) -0.0048(8)
C00I 0.0219(10) 0.0150(10) 0.0295(12) -0.0059(8) -0.0001(9) -0.0080(8)
C00J 0.0184(10) 0.0125(9) 0.0209(10) -0.0046(8) 0.0044(8) -0.0043(8)
C00K 0.0262(11) 0.0137(9) 0.0294(12) -0.0019(8) 0.0023(9) -0.0070(8)
C00L 0.0231(10) 0.0160(9) 0.0284(12) -0.0023(8) 0.0046(9) -0.0105(8)
C00M 0.0248(11) 0.0212(10) 0.0268(12) -0.0044(9) -0.0023(9) -0.0075(9)
C00N 0.0212(11) 0.0221(10) 0.0336(13) -0.0044(9) 0.0022(10) -0.0061(9)
C00O 0.0229(11) 0.0159(10) 0.0291(12) -0.0009(9) -0.0043(9) -0.0025(8)
C00P 0.0252(11) 0.0197(10) 0.0293(12) -0.0050(9) -0.0001(10) -0.0044(9)
C00Q 0.0267(11) 0.0209(11) 0.0320(13) -0.0009(9) 0.0001(10) -0.0041(9)
C00R 0.0260(11) 0.0192(10) 0.0305(12) -0.0036(9) -0.0007(10) -0.0041(9)
C00S 0.0361(13) 0.0251(12) 0.0346(14) -0.0008(10) 0.0016(11) -0.0095(10)
C00T 0.0308(12) 0.0250(11) 0.0374(14) -0.0008(10) -0.0057(11) -0.0064(10)
C00U 0.0373(14) 0.0388(14) 0.0410(15) -0.0037(12) -0.0086(12) -0.0137(12)
C00V 0.0458(15) 0.0273(12) 0.0366(14) -0.0009(11) -0.0011(12) -0.0129(11)
C00W 0.0467(16) 0.0278(13) 0.0455(16) 0.0010(12) 0.0036(13) -0.0107(12)

loop_
_atom_type_symbol
_atom_type_description
_atom_type_scat_dispersion_real
_atom_type_scat_dispersion_imag
_atom_type_scat_source
C C 0.0181 0.0091 'International Tables Vol C Tables 4.2.6.8 and 6.1.1.4'
H H 0.0000 0.0000 'International Tables Vol C Tables 4.2.6.8 and 6.1.1.4'
N N 0.0311 0.0180 'International Tables Vol C Tables 4.2.6.8 and 6.1.1.4'
O O 0.0492 0.0322 'International Tables Vol C Tables 4.2.6.8 and 6.1.1.4'

loop_
_exptl_crystal_face_index_h
_exptl_crystal_face_index_k
_exptl_crystal_face_index_l
_exptl_crystal_face_perp_dist
0 6 0 0.0097
0 -6 0 0.0320
0 5 7 0.0153
-1 -5 -6 0.0297
3 0 -8 0.0341
-1 -5 6 0.0316
0 5 -6 0.0123
-5 -1 -4 0.0924
0 -1 -10 0.0107
5 0 2 0.0549
0 1 10 0.0126

loop_
_geom_angle_atom_site_label_1
_geom_angle_atom_site_label_2
_geom_angle_atom_site_label_3
_geom_angle
_geom_angle_site_symmetry_1
_geom_angle_site_symmetry_3
C007 O001 C005 121.93(16) . .
C00V O3 H3 109.5 . .
C00A N004 C00M 122.57(18) . .
C00A N004 C00O 121.37(18) . .
C00M N004 C00O 115.97(18) . .
O001 C005 C008 120.02(19) . .
C00E C005 O001 114.88(18) . .
C00E C005 C008 125.09(19) . .
C009 C006 C00F 119.49(18) . .
C009 C006 C00H 117.86(19) . .
C00H C006 C00F 122.52(19) . .
O001 C007 C00D 117.30(18) . .
O001 C007 C00J 119.71(18) . .
C00D C007 C00J 123.0(2) . .
C005 C008 C00B 113.9(2) . .
C005 C008 C00F 118.46(19) . .
C00B C008 C00F 127.40(19) . .
C006 C009 C00C 122.25(18) . 2_766
C00G C009 C006 120.31(19) . .
C00G C009 C00C 117.33(19) . 2_766
N004 C00A C00E 121.82(19) . .
N004 C00A C00I 121.77(19) . .
C00E C00A C00I 116.38(19) . .
C008 C00B H00B 118.6 . .
C00I C00B C008 122.73(19) . .
C00I C00B H00B 118.6 . .
O002 C00C C009 119.98(18) . 2_766
O002 C00C C00D 124.23(18) . .
C00D C00C C009 115.74(18) . 2_766
C007 C00D C00C 121.90(19) . .
C007 C00D C00J 119.00(19) . 2_766
C00J C00D C00C 119.09(18) 2_766 .
C005 C00E C00A 119.95(19) . .
C005 C00E H00E 120.0 . .
C00A C00E H00E 120.0 . .
C008 C00F C006 123.67(18) . .
C00J C00F C006 117.57(19) . .
C00J C00F C008 118.76(19) . .
C009 C00G H00G 119.8 . .
C00K C00G C009 120.4(2) . .
C00K C00G H00G 119.8 . .
C006 C00H H00H 119.6 . .
C00L C00H C006 120.8(2) . .
C00L C00H H00H 119.6 . .
C00A C00I H00I 119.2 . .
C00B C00I C00A 121.64(19) . .
C00B C00I H00I 119.2 . .
C007 C00J C00D 118.00(19) . 2_766
C00F C00J C007 119.0(2) . .
C00F C00J C00D 122.97(19) . 2_766
C00G C00K H00K 120.2 . .
C00G C00K C00L 119.6(2) . .
C00L C00K H00K 120.2 . .
C00H C00L C00K 120.79(19) . .
C00H C00L H00L 119.6 . .
C00K C00L H00L 119.6 . .
N004 C00M H00A 109.0 . .
N004 C00M H00C 109.0 . .
N004 C00M C00P 113.06(19) . .
H00A C00M H00C 107.8 . .
C00P C00M H00A 109.0 . .
C00P C00M H00C 109.0 . .
H00D C00N H00F 107.6 . .
C00P C00N H00D 108.6 . .
C00P C00N H00F 108.6 . .
C00T C00N H00D 108.6 . .
C00T C00N H00F 108.6 . .
C00T C00N C00P 114.49(19) . .
N004 C00O H00J 108.9 . .
N004 C00O H00M 108.9 . .
N004 C00O C00R 113.56(19) . .
H00J C00O H00M 107.7 . .
C00R C00O H00J 108.9 . .
C00R C00O H00M 108.9 . .
C00M C00P C00N 113.68(19) . .
C00M C00P H00N 108.8 . .
C00M C00P H00O 108.8 . .
C00N C00P H00N 108.8 . .
C00N C00P H00O 108.8 . .
H00N C00P H00O 107.7 . .
H00P C00Q H00Q 107.9 . .
C00R C00Q H00P 109.1 . .
C00R C00Q H00Q 109.1 . .
C00S C00Q H00P 109.1 . .
C00S C00Q H00Q 109.1 . .
C00S C00Q C00R 112.4(2) . .
C00O C00R C00Q 111.94(19) . .
C00O C00R H00R 109.2 . .
C00O C00R H00S 109.2 . .
C00Q C00R H00R 109.2 . .
C00Q C00R H00S 109.2 . .
H00R C00R H00S 107.9 . .
C00Q C00S H00T 108.7 . .
C00Q C00S H00U 108.7 . .
C00Q C00S C00W 114.1(2) . .
H00T C00S H00U 107.6 . .
C00W C00S H00T 108.7 . .
C00W C00S H00U 108.7 . .
C00N C00T H00V 109.4 . .
C00N C00T H00W 109.4 . .
C00N C00T C00U 111.1(2) . .
H00V C00T H00W 108.0 . .
C00U C00T H00V 109.4 . .
C00U C00T H00W 109.4 . .
C00T C00U H00X 109.5 . .
C00T C00U H00Y 109.5 . .
C00T C00U H 109.5 . .
H00X C00U H00Y 109.5 . .
H00X C00U H 109.5 . .
H00Y C00U H 109.5 . .
O3 C00V H00 109.5 . .
O3 C00V HA 109.5 . .
O3 C00V HB 109.5 . .
H00 C00V HA 109.5 . .
H00 C00V HB 109.5 . .
HA C00V HB 109.5 . .
C00S C00W H00Z 109.5 . .
C00S C00W HC 109.5 . .
C00S C00W HD 109.5 . .
H00Z C00W HC 109.5 . .
H00Z C00W HD 109.5 . .
HC C00W HD 109.5 . .

loop_
_geom_bond_atom_site_label_1
_geom_bond_atom_site_label_2
_geom_bond_distance
_geom_bond_site_symmetry_2
O001 C005 1.381(3) .
O001 C007 1.345(3) .
O002 C00C 1.241(3) .
O3 H3 0.8400 .
O3 C00V 1.412(3) .
N004 C00A 1.361(3) .
N004 C00M 1.461(3) .
N004 C00O 1.469(3) .
C005 C008 1.406(3) .
C005 C00E 1.375(3) .
C006 C009 1.408(3) .
C006 C00F 1.461(3) .
C006 C00H 1.414(3) .
C007 C00D 1.397(3) .
C007 C00J 1.436(3) .
C008 C00B 1.414(3) .
C008 C00F 1.439(3) .
C009 C00C 1.475(3) 2_766
C009 C00G 1.405(3) .
C00A C00E 1.403(3) .
C00A C00I 1.432(3) .
C00B H00B 0.9500 .
C00B C00I 1.369(3) .
C00C C00D 1.467(3) .
C00D C00J 1.438(3) 2_766
C00E H00E 0.9500 .
C00F C00J 1.402(3) .
C00G H00G 0.9500 .
C00G C00K 1.380(3) .
C00H H00H 0.9500 .
C00H C00L 1.377(3) .
C00I H00I 0.9500 .
C00K H00K 0.9500 .
C00K C00L 1.394(3) .
C00L H00L 0.9500 .
C00M H00A 0.9900 .
C00M H00C 0.9900 .
C00M C00P 1.526(3) .
C00N H00D 0.9900 .
C00N H00F 0.9900 .
C00N C00P 1.531(3) .
C00N C00T 1.527(3) .
C00O H00J 0.9900 .
C00O H00M 0.9900 .
C00O C00R 1.521(3) .
C00P H00N 0.9900 .
C00P H00O 0.9900 .
C00Q H00P 0.9900 .
C00Q H00Q 0.9900 .
C00Q C00R 1.529(3) .
C00Q C00S 1.517(3) .
C00R H00R 0.9900 .
C00R H00S 0.9900 .
C00S H00T 0.9900 .
C00S H00U 0.9900 .
C00S C00W 1.523(3) .
C00T H00V 0.9900 .
C00T H00W 0.9900 .
C00T C00U 1.533(4) .
C00U H00X 0.9800 .
C00U H00Y 0.9800 .
C00U H 0.9800 .
C00V H00 0.9800 .
C00V HA 0.9800 .
C00V HB 0.9800 .
C00W H00Z 0.9800 .
C00W HC 0.9800 .
C00W HD 0.9800 .

loop_
_exptl_oxdiff_crystal_face_indexfrac_h
_exptl_oxdiff_crystal_face_indexfrac_k
_exptl_oxdiff_crystal_face_indexfrac_l
_exptl_oxdiff_crystal_face_x
_exptl_oxdiff_crystal_face_y
_exptl_oxdiff_crystal_face_z
0.3370 5.9795 -0.1637 -0.5187 0.3158 0.7945
-0.4885 -6.0262 0.1835 0.4979 -0.3031 -0.8125
0.3335 4.9084 6.8438 -0.7638 -0.3180 0.5617
-0.5748 -5.1290 -6.4906 0.7290 0.3036 -0.6135
2.8895 0.1016 -8.2773 0.8653 0.3585 0.3503
-1.0000 -5.0000 6.0000 0.0269 -0.6631 -0.7999
0.0000 5.0000 -6.0000 -0.1872 0.7753 0.7222
-5.0000 -1.0000 -4.0000 -0.5057 0.8315 -0.4625
0.0000 -1.0000 -10.0000 0.5946 0.7611 0.0079
5.0000 0.0000 2.0000 0.7023 -0.7248 0.3616
-0.0000 1.0000 10.0000 -0.5946 -0.7611 -0.0079
